data_7024734
loop_
_publ_author_name
'Partyka, David V.'
'Updegraff, 3rd, James B'
'Zeller, Matthias'
'Hunter, Allen D.'
'Gray, Thomas G.'

_publ_section_title
;
 Gold(I) halide complexes of bis(diphenylphosphine)diphenyl ether ligands:
 a balance of ligand strain and non-covalent interactions.
;
_journal_issue 22
_journal_name_full 'Dalton transactions (Cambridge, England : 2003)'
_journal_page_first 5388
_journal_page_last 5397
_journal_paper_doi 10.1039/b920717a
_journal_volume 39
_journal_year 2010
_chemical_formula_sum 'C36 H21 Au2 I2 O P2'
_chemical_formula_weight 1179.20
_chemical_name_systematic
;

?

;
_space_group_IT_number 14
_symmetry_cell_setting monoclinic
_symmetry_space_group_name_Hall '-P 2yn'
_symmetry_space_group_name_H-M 'P 1 21/n 1'
_atom_sites_solution_hydrogens geom
_atom_sites_solution_primary direct
_atom_sites_solution_secondary difmap
_audit_creation_method SHELXL-97
_cell_angle_alpha 90.00
_cell_angle_beta 103.1610(10)
_cell_angle_gamma 90.00
_cell_formula_units_Z 4
_cell_length_a 9.5702(9)
_cell_length_b 19.0596(18)
_cell_length_c 19.3026(18)
_cell_measurement_reflns_used 9927
_cell_measurement_temperature 100(2)
_cell_measurement_theta_max 28.78
_cell_measurement_theta_min 2.14
_cell_volume 3428.4(6)
_computing_cell_refinement 'Bruker SMART'
_computing_data_collection 'Bruker SMART'
_computing_data_reduction 'Bruker SAINT'
_computing_molecular_graphics 'Bruker SHELXTL'
_computing_publication_material 'Bruker SHELXTL'
_computing_structure_refinement 'SHELXL-97 (Sheldrick, 1997)'
_computing_structure_solution 'SHELXS-97 (Sheldrick, 1990)'
_diffrn_ambient_temperature 100(2)
_diffrn_measured_fraction_theta_full 0.999
_diffrn_measured_fraction_theta_max 0.999
_diffrn_measurement_device_type 'Bruker AXS APEX II CCD area detector'
_diffrn_measurement_method 'phi and omega scans'
_diffrn_radiation_monochromator graphite
_diffrn_radiation_source 'fine-focus sealed tube'
_diffrn_radiation_type MoK\a
_diffrn_radiation_wavelength 0.71073
_diffrn_reflns_av_R_equivalents 0.0461
_diffrn_reflns_av_sigmaI/netI 0.0347
_diffrn_reflns_limit_h_max 12
_diffrn_reflns_limit_h_min -12
_diffrn_reflns_limit_k_max 24
_diffrn_reflns_limit_k_min -24
_diffrn_reflns_limit_l_max 25
_diffrn_reflns_limit_l_min -25
_diffrn_reflns_number 40442
_diffrn_reflns_theta_full 27.50
_diffrn_reflns_theta_max 27.50
_diffrn_reflns_theta_min 2.17
_diffrn_standards_decay_% none
_diffrn_standards_number 0
_exptl_absorpt_coefficient_mu 10.470
_exptl_absorpt_correction_T_max 0.4207
_exptl_absorpt_correction_T_min 0.1024
_exptl_absorpt_correction_type multi-scan
_exptl_absorpt_process_details 'AXScale in APEX 2 (Bruker, 2004)'
_exptl_crystal_colour colorless
_exptl_crystal_density_diffrn 2.285
_exptl_crystal_density_meas ?
_exptl_crystal_density_method 'not measured'
_exptl_crystal_description Irregular
_exptl_crystal_F_000 2156
_exptl_crystal_size_max 0.40
_exptl_crystal_size_mid 0.14
_exptl_crystal_size_min 0.10
_refine_diff_density_max 1.095
_refine_diff_density_min -1.024
_refine_diff_density_rms 0.153
_refine_ls_extinction_method none
_refine_ls_goodness_of_fit_ref 1.043
_refine_ls_hydrogen_treatment constr
_refine_ls_matrix_type full
_refine_ls_number_parameters 415
_refine_ls_number_reflns 7882
_refine_ls_number_restraints 0
_refine_ls_restrained_S_all 1.043
_refine_ls_R_factor_all 0.0291
_refine_ls_R_factor_gt 0.0255
_refine_ls_shift/su_max 0.057
_refine_ls_shift/su_mean 0.003
_refine_ls_structure_factor_coef Fsqd
_refine_ls_weighting_details 'calc w=1/[\s^2^(Fo^2^)+(0.0149P)^2^+12.0341P] where P=(Fo^2^+2Fc^2^)/3'
_refine_ls_weighting_scheme calc
_refine_ls_wR_factor_gt 0.0561
_refine_ls_wR_factor_ref 0.0573
_reflns_number_gt 7171
_reflns_number_total 7882
_reflns_threshold_expression >2sigma(I)
_cod_data_source_file b920717a.txt
_cod_data_source_block ju050208_0m
_cod_depositor_comments
;
The following automatic conversions were performed:

'_symmetry_cell_setting' value 'Monoclinic' changed to 'monoclinic'
according to /home/saulius/struct/CIF-dictionaries/cif_core.dic
dictionary named 'cif_core.dic' version 2.4.2 from 2011-04-26.

Automatic conversion script
Id: cif_fix_values 1891 2012-01-12 08:04:46Z andrius 

The following automatic conversions were performed:

'_exptl_crystal_density_meas' value 'not measured' was changed to '?'
- the value is perceived as not measured.

Automatic conversion script
Id: cif_fix_values 3008 2015-01-20 13:52:24Z robertas 
;
_cod_original_sg_symbol_H-M P2(1)/n
_cod_database_code 7024734

loop_
_symmetry_equiv_pos_as_xyz
'x, y, z'
'-x+1/2, y+1/2, -z+1/2'
'-x, -y, -z'
'x-1/2, -y-1/2, z-1/2'

loop_
_atom_site_label
_atom_site_type_symbol
_atom_site_fract_x
_atom_site_fract_y
_atom_site_fract_z
_atom_site_U_iso_or_equiv
_atom_site_adp_type
_atom_site_occupancy
_atom_site_symmetry_multiplicity
_atom_site_calc_flag
_atom_site_refinement_flags
Au1 Au 0.389308(17) 0.120827(9) 0.135255(9) 0.01703(5) Uani 1 1 d .
Au2 Au 0.220320(18) 0.137415(9) 0.256727(9) 0.01937(5) Uani 1 1 d .
I1 I 0.42985(3) 0.002914(14) 0.201887(15) 0.01914(7) Uani 1 1 d .
I2 I 0.46305(3) 0.187290(17) 0.325024(17) 0.02611(7) Uani 1 1 d .
P2 P -0.01847(11) 0.11940(6) 0.22626(6) 0.0149(2) Uani 1 1 d .
P1 P 0.31628(11) 0.20679(6) 0.05506(6) 0.0151(2) Uani 1 1 d .
C1 C -0.0618(4) 0.0936(2) 0.0805(2) 0.0158(8) Uani 1 1 d .
C3 C -0.2296(4) 0.0385(2) 0.1331(2) 0.0170(9) Uani 1 1 d .
H3 H -0.2667 0.0271 0.1733 0.020 Uiso 1 1 calc R
C2 C -0.1080(4) 0.0807(2) 0.1420(2) 0.0164(8) Uani 1 1 d .
C12 C 0.0675(5) 0.1335(2) 0.0089(2) 0.0168(9) Uani 1 1 d .
C7 C -0.0403(4) 0.0948(2) -0.0341(2) 0.0167(9) Uani 1 1 d .
C30 C -0.0717(5) 0.0638(2) 0.2920(2) 0.0193(9) Uani 1 1 d .
C29 C -0.1963(5) 0.0769(3) 0.3160(2) 0.0227(10) Uani 1 1 d .
H29 H -0.2561 0.1156 0.2979 0.027 Uiso 1 1 calc R
C25 C 0.0140(6) 0.0076(3) 0.3186(3) 0.0310(11) Uani 1 1 d .
H25 H 0.0979 -0.0019 0.3017 0.037 Uiso 1 1 calc R
C31 C -0.1064(4) 0.2034(2) 0.2281(2) 0.0169(9) Uani 1 1 d .
C36 C -0.0408(5) 0.2518(3) 0.2790(3) 0.0241(10) Uani 1 1 d .
H36 H 0.0462 0.2398 0.3116 0.029 Uiso 1 1 calc R
C13 C 0.4473(4) 0.2441(2) 0.0117(2) 0.0159(8) Uani 1 1 d .
C14 C 0.4393(5) 0.3141(2) -0.0104(2) 0.0206(9) Uani 1 1 d .
H14 H 0.3608 0.3424 -0.0049 0.025 Uiso 1 1 calc R
C19 C 0.2258(5) 0.2788(2) 0.0873(3) 0.0223(10) Uani 1 1 d .
O1 O 0.0559(3) 0.13478(16) 0.07884(16) 0.0173(6) Uani 1 1 d .
C10 C 0.1747(5) 0.1613(2) -0.0857(2) 0.0169(9) Uani 1 1 d .
H10 H 0.2468 0.1835 -0.1046 0.020 Uiso 1 1 calc R
C5 C -0.2477(4) 0.0263(2) 0.0066(2) 0.0176(9) Uani 1 1 d .
H5 H -0.2950 0.0076 -0.0383 0.021 Uiso 1 1 calc R
C9 C 0.0660(5) 0.1233(2) -0.1307(2) 0.0200(9) Uani 1 1 d .
H9 H 0.0658 0.1204 -0.1799 0.024 Uiso 1 1 calc R
C4 C -0.2979(5) 0.0127(2) 0.0666(2) 0.0200(9) Uani 1 1 d .
H4 H -0.3816 -0.0152 0.0624 0.024 Uiso 1 1 calc R
C6 C -0.1261(5) 0.0681(2) 0.0131(2) 0.0172(9) Uani 1 1 d .
C11 C 0.1784(4) 0.1671(2) -0.0131(2) 0.0143(8) Uani 1 1 d .
C34 C -0.2241(6) 0.3361(3) 0.2338(3) 0.0283(11) Uani 1 1 d .
H34 H -0.2637 0.3816 0.2350 0.034 Uiso 1 1 calc R
C16 C 0.6598(5) 0.3006(3) -0.0484(3) 0.0276(11) Uani 1 1 d .
H16 H 0.7333 0.3201 -0.0682 0.033 Uiso 1 1 calc R
C35 C -0.1010(6) 0.3175(3) 0.2825(3) 0.0286(11) Uani 1 1 d .
H35 H -0.0572 0.3496 0.3186 0.034 Uiso 1 1 calc R
C33 C -0.2898(6) 0.2880(3) 0.1831(3) 0.0307(11) Uani 1 1 d .
H33 H -0.3753 0.3006 0.1498 0.037 Uiso 1 1 calc R
C32 C -0.2329(5) 0.2221(3) 0.1804(3) 0.0249(10) Uani 1 1 d .
H32 H -0.2801 0.1892 0.1459 0.030 Uiso 1 1 calc R
C18 C 0.5612(5) 0.2024(2) 0.0021(2) 0.0214(9) Uani 1 1 d .
H18 H 0.5663 0.1545 0.0161 0.026 Uiso 1 1 calc R
C15 C 0.5453(5) 0.3423(2) -0.0400(2) 0.0236(10) Uani 1 1 d .
H15 H 0.5400 0.3900 -0.0546 0.028 Uiso 1 1 calc R
C27 C -0.1453(7) -0.0223(3) 0.3941(3) 0.0375(13) Uani 1 1 d .
H27 H -0.1699 -0.0515 0.4294 0.045 Uiso 1 1 calc R
C8 C -0.0412(5) 0.0898(2) -0.1063(2) 0.0200(9) Uani 1 1 d .
H8 H -0.1138 0.0640 -0.1378 0.024 Uiso 1 1 calc R
C20 C 0.2755(5) 0.3022(2) 0.1566(3) 0.0242(10) Uani 1 1 d .
C26 C -0.0221(7) -0.0353(3) 0.3702(3) 0.0408(14) Uani 1 1 d .
H26 H 0.0380 -0.0736 0.3890 0.049 Uiso 1 1 calc R
C17 C 0.6668(5) 0.2309(3) -0.0280(3) 0.0274(11) Uani 1 1 d .
H17 H 0.7443 0.2025 -0.0346 0.033 Uiso 1 1 calc R
C28 C -0.2316(6) 0.0329(3) 0.3666(3) 0.0302(11) Uani 1 1 d .
H28 H -0.3171 0.0412 0.3824 0.036 Uiso 1 1 calc R
C22 C 0.0951(16) 0.3977(8) 0.1310(8) 0.035(3) Uani 0.50 1 d P
C21 C 0.2036(6) 0.3556(3) 0.1837(3) 0.0383(14) Uani 1 1 d .
C23A C 0.0506(12) 0.3760(6) 0.0610(6) 0.028(2) Uani 0.50 1 d P
C23 C 0.0107(12) 0.3452(6) 0.0837(7) 0.033(3) Uani 0.50 1 d P
C22A C 0.0701(16) 0.3713(7) 0.1508(8) 0.033(3) Uani 0.50 1 d P
C24 C 0.0904(19) 0.2981(8) 0.0514(8) 0.024(3) Uani 0.50 1 d P
C24A C 0.116(2) 0.3193(9) 0.0360(10) 0.030(4) Uani 0.50 1 d P

loop_
_atom_site_aniso_label
_atom_site_aniso_U_11
_atom_site_aniso_U_22
_atom_site_aniso_U_33
_atom_site_aniso_U_23
_atom_site_aniso_U_13
_atom_site_aniso_U_12
Au1 0.01649(8) 0.01762(8) 0.01631(9) 0.00300(6) 0.00235(6) -0.00122(6)
Au2 0.01456(8) 0.02421(9) 0.01811(9) -0.00216(7) 0.00117(6) -0.00241(6)
I1 0.01978(14) 0.01812(14) 0.01847(14) 0.00407(11) 0.00217(11) -0.00188(11)
I2 0.01612(14) 0.03527(18) 0.02541(16) -0.00834(13) 0.00153(12) -0.00496(12)
P2 0.0134(5) 0.0168(5) 0.0138(5) 0.0000(4) 0.0015(4) -0.0015(4)
P1 0.0158(5) 0.0155(5) 0.0141(5) 0.0007(4) 0.0033(4) 0.0000(4)
C1 0.016(2) 0.0129(19) 0.018(2) -0.0015(16) 0.0036(17) -0.0018(16)
C3 0.016(2) 0.016(2) 0.018(2) 0.0005(17) 0.0026(17) -0.0015(16)
C2 0.017(2) 0.017(2) 0.013(2) -0.0005(16) 0.0002(16) 0.0028(16)
C12 0.021(2) 0.016(2) 0.014(2) -0.0005(16) 0.0042(17) 0.0029(17)
C7 0.016(2) 0.0126(19) 0.022(2) -0.0004(17) 0.0040(17) 0.0014(16)
C30 0.022(2) 0.018(2) 0.016(2) 0.0012(17) 0.0017(17) -0.0072(17)
C29 0.021(2) 0.027(2) 0.018(2) 0.0013(19) 0.0028(18) -0.0079(19)
C25 0.039(3) 0.027(3) 0.028(3) 0.003(2) 0.010(2) 0.004(2)
C31 0.017(2) 0.021(2) 0.014(2) 0.0009(17) 0.0046(16) -0.0024(17)
C36 0.027(2) 0.026(2) 0.019(2) -0.0016(19) 0.0034(19) -0.004(2)
C13 0.015(2) 0.020(2) 0.012(2) 0.0021(16) 0.0003(16) -0.0018(16)
C14 0.022(2) 0.017(2) 0.021(2) 0.0007(17) 0.0023(18) -0.0020(18)
C19 0.020(2) 0.023(2) 0.023(2) -0.0052(19) 0.0039(19) 0.0005(18)
O1 0.0156(14) 0.0224(16) 0.0131(15) -0.0010(12) 0.0015(12) -0.0037(12)
C10 0.022(2) 0.014(2) 0.016(2) 0.0035(16) 0.0060(17) 0.0048(16)
C5 0.014(2) 0.018(2) 0.018(2) -0.0032(17) -0.0036(17) -0.0002(16)
C9 0.026(2) 0.022(2) 0.011(2) -0.0021(17) 0.0030(17) 0.0023(18)
C4 0.016(2) 0.018(2) 0.025(2) -0.0022(18) 0.0037(18) -0.0011(17)
C6 0.018(2) 0.014(2) 0.019(2) -0.0003(16) 0.0030(17) 0.0044(16)
C11 0.015(2) 0.0129(19) 0.015(2) -0.0023(16) 0.0047(16) 0.0019(16)
C34 0.037(3) 0.021(2) 0.030(3) 0.000(2) 0.015(2) 0.005(2)
C16 0.019(2) 0.043(3) 0.019(2) 0.007(2) 0.0011(18) -0.011(2)
C35 0.038(3) 0.026(3) 0.022(3) -0.006(2) 0.006(2) -0.003(2)
C33 0.028(3) 0.030(3) 0.031(3) 0.000(2) 0.000(2) 0.006(2)
C32 0.024(2) 0.023(2) 0.025(3) -0.0030(19) -0.0002(19) 0.0015(19)
C18 0.019(2) 0.024(2) 0.020(2) 0.0028(18) 0.0019(18) 0.0030(18)
C15 0.031(3) 0.020(2) 0.016(2) 0.0063(18) -0.0010(19) -0.0054(19)
C27 0.057(4) 0.028(3) 0.029(3) 0.008(2) 0.012(3) -0.014(3)
C8 0.021(2) 0.021(2) 0.016(2) -0.0035(17) -0.0019(17) 0.0006(18)
C20 0.029(2) 0.021(2) 0.023(2) -0.0033(19) 0.007(2) -0.0060(19)
C26 0.057(4) 0.026(3) 0.037(3) 0.011(2) 0.008(3) 0.007(3)
C17 0.022(2) 0.037(3) 0.024(3) 0.005(2) 0.008(2) 0.004(2)
C28 0.030(3) 0.041(3) 0.019(2) 0.001(2) 0.004(2) -0.013(2)
C22 0.037(7) 0.031(8) 0.042(9) -0.013(6) 0.019(6) 0.008(6)
C21 0.035(3) 0.045(3) 0.034(3) -0.022(3) 0.008(2) -0.002(3)
C23A 0.030(6) 0.031(6) 0.024(6) -0.010(5) 0.008(5) 0.003(5)
C23 0.028(6) 0.027(6) 0.038(7) -0.011(5) -0.001(5) 0.003(5)
C22A 0.036(7) 0.032(8) 0.032(8) -0.014(6) 0.007(6) 0.002(6)
C24 0.033(8) 0.021(8) 0.015(7) -0.006(5) -0.002(5) 0.009(6)
C24A 0.034(8) 0.027(9) 0.030(9) 0.000(6) 0.010(6) 0.012(6)

loop_
_atom_type_symbol
_atom_type_description
_atom_type_scat_dispersion_real
_atom_type_scat_dispersion_imag
_atom_type_scat_source
C C 0.0033 0.0016 'International Tables Vol C Tables 4.2.6.8 and 6.1.1.4'
H H 0.0000 0.0000 'International Tables Vol C Tables 4.2.6.8 and 6.1.1.4'
O O 0.0106 0.0060 'International Tables Vol C Tables 4.2.6.8 and 6.1.1.4'
P P 0.1023 0.0942 'International Tables Vol C Tables 4.2.6.8 and 6.1.1.4'
Au Au -2.0133 8.8022 'International Tables Vol C Tables 4.2.6.8 and 6.1.1.4'
I I -0.4742 1.8119 'International Tables Vol C Tables 4.2.6.8 and 6.1.1.4'

loop_
_geom_angle_atom_site_label_1
_geom_angle_atom_site_label_2
_geom_angle_atom_site_label_3
_geom_angle
P1 Au1 I1 164.99(3)
P1 Au1 Au2 107.86(3)
I1 Au1 Au2 76.142(9)
P2 Au2 I2 158.81(3)
P2 Au2 Au1 116.89(3)
I2 Au2 Au1 82.078(11)
C31 P2 C30 107.3(2)
C31 P2 C2 104.5(2)
C30 P2 C2 103.9(2)
C31 P2 Au2 107.95(14)
C30 P2 Au2 109.65(15)
C2 P2 Au2 122.70(14)
C11 P1 C13 107.28(19)
C11 P1 C19 104.0(2)
C13 P1 C19 107.4(2)
C11 P1 Au1 104.87(14)
C13 P1 Au1 117.74(14)
C19 P1 Au1 114.41(16)
C2 C1 O1 123.0(4)
C2 C1 C6 125.5(4)
O1 C1 C6 111.5(4)
C2 C3 C4 121.4(4)
C2 C3 H3 119.3
C4 C3 H3 119.3
C1 C2 C3 114.8(4)
C1 C2 P2 121.4(3)
C3 C2 P2 123.8(3)
C7 C12 O1 112.5(4)
C7 C12 C11 125.6(4)
O1 C12 C11 121.9(4)
C12 C7 C8 118.1(4)
C12 C7 C6 105.2(4)
C8 C7 C6 136.7(4)
C25 C30 C29 119.9(4)
C25 C30 P2 118.5(4)
C29 C30 P2 121.7(4)
C28 C29 C30 119.3(5)
C28 C29 H29 120.4
C30 C29 H29 120.4
C30 C25 C26 120.0(5)
C30 C25 H25 120.0
C26 C25 H25 120.0
C32 C31 C36 118.9(4)
C32 C31 P2 123.5(3)
C36 C31 P2 117.6(3)
C35 C36 C31 120.6(4)
C35 C36 H36 119.7
C31 C36 H36 119.7
C14 C13 C18 119.6(4)
C14 C13 P1 121.4(3)
C18 C13 P1 118.9(3)
C15 C14 C13 120.2(4)
C15 C14 H14 119.9
C13 C14 H14 119.9
C24 C19 C20 118.6(8)
C24 C19 C24A 23.4(7)
C20 C19 C24A 120.8(8)
C24 C19 P1 120.0(7)
C20 C19 P1 119.4(4)
C24A C19 P1 119.0(8)
C1 O1 C12 105.1(3)
C11 C10 C9 120.6(4)
C11 C10 H10 119.7
C9 C10 H10 119.7
C4 C5 C6 118.4(4)
C4 C5 H5 120.8
C6 C5 H5 120.8
C8 C9 C10 122.3(4)
C8 C9 H9 118.9
C10 C9 H9 118.9
C5 C4 C3 122.0(4)
C5 C4 H4 119.0
C3 C4 H4 119.0
C1 C6 C5 117.9(4)
C1 C6 C7 105.7(4)
C5 C6 C7 136.4(4)
C12 C11 C10 115.1(4)
C12 C11 P1 117.1(3)
C10 C11 P1 127.7(3)
C35 C34 C33 119.6(5)
C35 C34 H34 120.2
C33 C34 H34 120.2
C17 C16 C15 120.3(4)
C17 C16 H16 119.9
C15 C16 H16 119.9
C34 C35 C36 120.0(5)
C34 C35 H35 120.0
C36 C35 H35 120.0
C32 C33 C34 120.8(5)
C32 C33 H33 119.6
C34 C33 H33 119.6
C33 C32 C31 120.1(4)
C33 C32 H32 120.0
C31 C32 H32 120.0
C17 C18 C13 119.8(4)
C17 C18 H18 120.1
C13 C18 H18 120.1
C14 C15 C16 119.8(4)
C14 C15 H15 120.1
C16 C15 H15 120.1
C28 C27 C26 119.6(5)
C28 C27 H27 120.2
C26 C27 H27 120.2
C9 C8 C7 118.3(4)
C9 C8 H8 120.9
C7 C8 H8 120.9
C19 C20 C21 120.3(5)
C27 C26 C25 120.2(5)
C27 C26 H26 119.9
C25 C26 H26 119.9
C18 C17 C16 120.3(5)
C18 C17 H17 119.9
C16 C17 H17 119.9
C27 C28 C29 121.1(5)
C27 C28 H28 119.5
C29 C28 H28 119.5
C22A C22 C23A 104(2)
C22A C22 C21 61(2)
C23A C22 C21 120.7(11)
C22A C21 C20 119.3(7)
C22A C21 C22 27.9(6)
C20 C21 C22 117.3(7)
C23 C23A C22 77.4(13)
C23 C23A C24A 86.3(14)
C22 C23A C24A 120.5(13)
C23A C23 C22A 95.4(13)
C23A C23 C24 82.2(14)
C22A C23 C24 119.7(12)
C22 C22A C21 91(2)
C22 C22A C23 82(2)
C21 C22A C23 120.9(12)
C19 C24 C23 119.3(12)
C23A C24A C19 118.6(14)

loop_
_geom_bond_atom_site_label_1
_geom_bond_atom_site_label_2
_geom_bond_distance
Au1 P1 2.2532(11)
Au1 I1 2.5745(4)
Au1 Au2 3.1528(3)
Au2 P2 2.2526(11)
Au2 I2 2.5775(4)
P2 C31 1.813(4)
P2 C30 1.814(4)
P2 C2 1.813(4)
P1 C11 1.803(4)
P1 C13 1.805(4)
P1 C19 1.808(5)
C1 C2 1.380(6)
C1 O1 1.379(5)
C1 C6 1.393(6)
C3 C2 1.393(6)
C3 C4 1.392(6)
C3 H3 0.9500
C12 C7 1.380(6)
C12 O1 1.380(5)
C12 C11 1.386(6)
C7 C8 1.394(6)
C7 C6 1.452(6)
C30 C25 1.375(7)
C30 C29 1.396(6)
C29 C28 1.386(7)
C29 H29 0.9500
C25 C26 1.392(7)
C25 H25 0.9500
C31 C32 1.390(6)
C31 C36 1.389(6)
C36 C35 1.386(7)
C36 H36 0.9500
C13 C14 1.397(6)
C13 C18 1.395(6)
C14 C15 1.382(6)
C14 H14 0.9500
C19 C24 1.374(18)
C19 C20 1.387(7)
C19 C24A 1.486(18)
C10 C11 1.399(6)
C10 C9 1.397(6)
C10 H10 0.9500
C5 C4 1.375(6)
C5 C6 1.392(6)
C5 H5 0.9500
C9 C8 1.379(6)
C9 H9 0.9500
C4 H4 0.9500
C34 C35 1.376(7)
C34 C33 1.383(7)
C34 H34 0.9500
C16 C17 1.382(7)
C16 C15 1.393(7)
C16 H16 0.9500
C35 H35 0.9500
C33 C32 1.375(7)
C33 H33 0.9500
C32 H32 0.9500
C18 C17 1.386(6)
C18 H18 0.9500
C15 H15 0.9500
C27 C28 1.367(8)
C27 C26 1.383(9)
C27 H27 0.9500
C8 H8 0.9500
C20 C21 1.396(7)
C26 H26 0.9500
C17 H17 0.9500
C28 H28 0.9500
C22 C22A 0.705(15)
C22 C23A 1.384(19)
C22 C21 1.508(17)
C21 C22A 1.325(16)
C23A C23 0.872(14)
C23A C24A 1.39(2)
C23 C22A 1.383(18)
C23 C24 1.41(2)
